data_7229987
loop_
_publ_author_name
'Dankhoff, Katja'
'Weber, Birgit'

_publ_section_title
;
 Novel Cu(ii) complexes with NNO-Schiff base-like ligands -- structures
 and magnetic properties
;
_journal_issue 6
_journal_name_full CrystEngComm
_journal_page_first 818
_journal_paper_doi 10.1039/C7CE02007D
_journal_volume 20
_journal_year 2018
_chemical_formula_moiety 'C28 H34 Cu2 N4 O12 S, C H4 O, H2O'
_chemical_formula_sum 'C29 H40 Cu2 N4 O14 S'
_chemical_formula_weight 827.81
_chemical_name_common '[CuL30c]2SO4'
_space_group_crystal_system triclinic
_space_group_IT_number 2
_space_group_name_Hall '-P 1'
_space_group_name_H-M_alt 'P -1'
_symmetry_space_group_name_Hall '-P 1'
_symmetry_space_group_name_H-M 'P -1'
_atom_sites_solution_hydrogens geom
_atom_sites_solution_primary direct
_atom_sites_solution_secondary difmap
_audit_creation_date 2017-07-27
_audit_creation_method SHELXL-2014/7
_audit_update_record
;
2018-01-11 deposited with the CCDC.
2018-01-15 downloaded from the CCDC.
;
_cell_angle_alpha 93.458(9)
_cell_angle_beta 96.606(8)
_cell_angle_gamma 97.754(8)
_cell_formula_units_Z 2
_cell_length_a 6.7842(6)
_cell_length_b 15.8946(15)
_cell_length_c 15.9754(18)
_cell_measurement_reflns_used 11131
_cell_measurement_temperature 133(2)
_cell_measurement_theta_max 28.26
_cell_measurement_theta_min 1.76
_cell_volume 1690.5(3)
_computing_cell_refinement X-AREA-STOE
_computing_data_collection X-AREA-STOE
_computing_data_reduction X-AREA-STOE
_computing_molecular_graphics ORTEP-III
_computing_publication_material PLATON
_computing_structure_refinement 'SHELXL-2014 (Sheldrick, 2014)'
_computing_structure_solution SIR97
_diffrn_ambient_temperature 133(2)
_diffrn_detector_area_resol_mean 9
_diffrn_measured_fraction_theta_full 0.980
_diffrn_measured_fraction_theta_max 0.925
_diffrn_measurement_device_type STOE-STADIVARI
_diffrn_measurement_method omega-scan
_diffrn_radiation_type MoK\a
_diffrn_radiation_wavelength 0.71073
_diffrn_reflns_av_R_equivalents 0.2163
_diffrn_reflns_av_unetI/netI 0.1729
_diffrn_reflns_Laue_measured_fraction_full 0.980
_diffrn_reflns_Laue_measured_fraction_max 0.925
_diffrn_reflns_limit_h_max 4
_diffrn_reflns_limit_h_min -9
_diffrn_reflns_limit_k_max 21
_diffrn_reflns_limit_k_min -21
_diffrn_reflns_limit_l_max 21
_diffrn_reflns_limit_l_min -21
_diffrn_reflns_number 19376
_diffrn_reflns_point_group_measured_fraction_full 0.980
_diffrn_reflns_point_group_measured_fraction_max 0.925
_diffrn_reflns_theta_full 25.242
_diffrn_reflns_theta_max 28.528
_diffrn_reflns_theta_min 1.755
_diffrn_source 'fine-focus sealed tube'
_exptl_absorpt_coefficient_mu 1.394
_exptl_absorpt_correction_type none
_exptl_crystal_colour purple
_exptl_crystal_density_diffrn 1.622
_exptl_crystal_density_method 'not measured'
_exptl_crystal_description plate
_exptl_crystal_F_000 852
_exptl_crystal_size_max 0.157
_exptl_crystal_size_mid 0.095
_exptl_crystal_size_min 0.086
_refine_diff_density_max 1.773
_refine_diff_density_min -3.484
_refine_diff_density_rms 0.261
_refine_ls_extinction_method none
_refine_ls_goodness_of_fit_ref 1.137
_refine_ls_hydrogen_treatment constr
_refine_ls_matrix_type full
_refine_ls_number_parameters 451
_refine_ls_number_reflns 7952
_refine_ls_number_restraints 0
_refine_ls_restrained_S_all 1.137
_refine_ls_R_factor_all 0.1789
_refine_ls_R_factor_gt 0.1353
_refine_ls_shift/su_max 0.000
_refine_ls_shift/su_mean 0.000
_refine_ls_structure_factor_coef Fsqd
_refine_ls_weighting_details 'w=1/[\s^2^(Fo^2^)+(0.2000P)^2^] where P=(Fo^2^+2Fc^2^)/3'
_refine_ls_weighting_scheme calc
_refine_ls_wR_factor_gt 0.3285
_refine_ls_wR_factor_ref 0.3733
_reflns_number_gt 4466
_reflns_number_total 7952
_reflns_threshold_expression 'I > 2\s(I)'
_cod_data_source_file c7ce02007d2.cif
_cod_data_source_block cl126
_cod_depositor_comments 'Adding full bibliography for 7229962--7229987.cif.'
_cod_database_code 7229987
_shelx_space_group_comment
;
The symmetry employed for this shelxl refinement is uniquely defined
by the following loop, which should always be used as a source of
symmetry information in preference to the above space-group names.
They are only intended as comments.
;

loop_
_space_group_symop_operation_xyz
'x, y, z'
'-x, -y, -z'

loop_
_atom_site_label
_atom_site_type_symbol
_atom_site_fract_x
_atom_site_fract_y
_atom_site_fract_z
_atom_site_U_iso_or_equiv
_atom_site_adp_type
_atom_site_occupancy
_atom_site_site_symmetry_order
_atom_site_calc_flag
_atom_site_refinement_flags_posn
_atom_site_refinement_flags_adp
C1 C 0.3180(11) 0.0608(5) -0.0765(6) 0.0406(18) Uani 1 1 d . .
H1 H 0.3485 0.1211 -0.0702 0.049 Uiso 1 1 calc R U
C2 C 0.3288(12) 0.0183(6) -0.1531(6) 0.0432(18) Uani 1 1 d . .
H2 H 0.3693 0.0489 -0.1990 0.052 Uiso 1 1 calc R U
C3 C 0.2804(13) -0.0686(6) -0.1624(6) 0.046(2) Uani 1 1 d . .
H3 H 0.2862 -0.0983 -0.2152 0.056 Uiso 1 1 calc R U
C4 C 0.2239(12) -0.1128(5) -0.0965(6) 0.045(2) Uani 1 1 d . .
H4 H 0.1895 -0.1730 -0.1031 0.054 Uiso 1 1 calc R U
C5 C 0.2178(12) -0.0676(5) -0.0189(6) 0.0410(18) Uani 1 1 d . .
C6 C 0.1617(12) -0.1100(5) 0.0582(6) 0.0408(18) Uani 1 1 d . .
H6A H 0.0237 -0.1412 0.0464 0.049 Uiso 1 1 calc R U
H6B H 0.2539 -0.1516 0.0729 0.049 Uiso 1 1 calc R U
C7 C 0.1503(11) -0.0748(5) 0.2031(6) 0.0381(18) Uani 1 1 d . .
H7 H 0.1226 -0.1348 0.2047 0.046 Uiso 1 1 calc R U
C8 C 0.1627(11) -0.0250(5) 0.2816(6) 0.0404(18) Uani 1 1 d . .
C9 C 0.2068(11) 0.0661(5) 0.2830(6) 0.0402(18) Uani 1 1 d . .
C10 C 0.2506(15) 0.2021(5) 0.3592(7) 0.049(2) Uani 1 1 d . .
H10A H 0.1943 0.2280 0.4074 0.059 Uiso 1 1 calc R U
H10B H 0.1883 0.2227 0.3066 0.059 Uiso 1 1 calc R U
C11 C 0.4714(15) 0.2286(6) 0.3687(7) 0.055(2) Uani 1 1 d . .
H11A H 0.5270 0.2268 0.4278 0.083 Uiso 1 1 calc R U
H11B H 0.5004 0.2867 0.3515 0.083 Uiso 1 1 calc R U
H11C H 0.5324 0.1898 0.3329 0.083 Uiso 1 1 calc R U
C12 C 0.1259(12) -0.0757(5) 0.3537(6) 0.0431(19) Uani 1 1 d . .
C13 C 0.1588(13) -0.0845(6) 0.5015(6) 0.049(2) Uani 1 1 d . .
H13A H 0.2048 -0.1407 0.4937 0.059 Uiso 1 1 calc R U
H13B H 0.0138 -0.0939 0.5072 0.059 Uiso 1 1 calc R U
C14 C 0.2751(15) -0.0343(7) 0.5795(7) 0.056(2) Uani 1 1 d . .
H14A H 0.4188 -0.0277 0.5742 0.084 Uiso 1 1 calc R U
H14B H 0.2496 -0.0647 0.6296 0.084 Uiso 1 1 calc R U
H14C H 0.2322 0.0220 0.5851 0.084 Uiso 1 1 calc R U
C21 C 0.1345(11) 0.3393(5) -0.1418(6) 0.0414(18) Uani 1 1 d . .
H21 H 0.1543 0.2903 -0.1125 0.050 Uiso 1 1 calc R U
C22 C 0.0659(12) 0.3307(6) -0.2265(7) 0.047(2) Uani 1 1 d . .
H22 H 0.0392 0.2759 -0.2561 0.056 Uiso 1 1 calc R U
C23 C 0.0355(13) 0.4034(6) -0.2692(6) 0.0465(19) Uani 1 1 d . .
H23 H -0.0129 0.3983 -0.3277 0.056 Uiso 1 1 calc R U
C24 C 0.0774(12) 0.4835(5) -0.2242(6) 0.0440(19) Uani 1 1 d . .
H24 H 0.0587 0.5336 -0.2517 0.053 Uiso 1 1 calc R U
C25 C 0.1460(11) 0.4881(5) -0.1396(6) 0.0378(17) Uani 1 1 d . .
C26 C 0.2007(13) 0.5714(5) -0.0876(6) 0.045(2) Uani 1 1 d . .
H26A H 0.3102 0.6069 -0.1106 0.054 Uiso 1 1 calc R U
H26B H 0.0834 0.6025 -0.0899 0.054 Uiso 1 1 calc R U
C27 C 0.3164(12) 0.6223(5) 0.0559(6) 0.0416(19) Uani 1 1 d . .
H27 H 0.3115 0.6765 0.0343 0.050 Uiso 1 1 calc R U
C28 C 0.3756(12) 0.6219(5) 0.1414(6) 0.0421(18) Uani 1 1 d . .
C29 C 0.3856(11) 0.5417(5) 0.1796(6) 0.0387(18) Uani 1 1 d . .
C30 C 0.4350(14) 0.4626(6) 0.3001(7) 0.050(2) Uani 1 1 d . .
H30A H 0.5425 0.4332 0.2801 0.060 Uiso 1 1 calc R U
H30B H 0.3050 0.4254 0.2848 0.060 Uiso 1 1 calc R U
C31 C 0.4753(18) 0.4844(7) 0.3953(7) 0.064(3) Uani 1 1 d . .
H31A H 0.5990 0.5249 0.4087 0.096 Uiso 1 1 calc R U
H31B H 0.4899 0.4324 0.4239 0.096 Uiso 1 1 calc R U
H31C H 0.3630 0.5099 0.4144 0.096 Uiso 1 1 calc R U
C32 C 0.4325(12) 0.7064(6) 0.1880(7) 0.046(2) Uani 1 1 d . .
C33 C 0.5354(14) 0.7875(5) 0.3168(6) 0.046(2) Uani 1 1 d . .
H33A H 0.4323 0.8256 0.3073 0.056 Uiso 1 1 calc R U
H33B H 0.6604 0.8144 0.2972 0.056 Uiso 1 1 calc R U
C34 C 0.571(2) 0.7732(7) 0.4069(8) 0.072(3) Uani 1 1 d . .
H34A H 0.4524 0.7394 0.4236 0.108 Uiso 1 1 calc R U
H34B H 0.5987 0.8282 0.4403 0.108 Uiso 1 1 calc R U
H34C H 0.6868 0.7425 0.4168 0.108 Uiso 1 1 calc R U
C61 C 0.042(2) 0.6239(8) 0.5259(9) 0.074(3) Uani 1 1 d . .
H61A H -0.0858 0.6453 0.5112 0.111 Uiso 1 1 calc R U
H61B H 0.0526 0.5765 0.4853 0.111 Uiso 1 1 calc R U
H61C H 0.1530 0.6696 0.5241 0.111 Uiso 1 1 calc R U
N1 N 0.2643(10) 0.0179(4) -0.0098(5) 0.0406(15) Uani 1 1 d . .
N2 N 0.1733(10) -0.0462(4) 0.1291(5) 0.0432(17) Uani 1 1 d . .
N21 N 0.1743(10) 0.4178(4) -0.0997(5) 0.0388(15) Uani 1 1 d . .
N22 N 0.2662(10) 0.5558(4) 0.0012(5) 0.0402(15) Uani 1 1 d . .
O1 O 0.2412(9) 0.1071(4) 0.2209(4) 0.0454(14) Uani 1 1 d . .
O2 O 0.2034(9) 0.1089(4) 0.3562(4) 0.0463(14) Uani 1 1 d . .
O3 O 0.0455(10) -0.1490(4) 0.3460(4) 0.0504(15) Uani 1 1 d . .
O4 O 0.1947(9) -0.0351(4) 0.4301(4) 0.0443(13) Uani 1 1 d . .
O21 O 0.3562(8) 0.4702(3) 0.1385(4) 0.0428(13) Uani 1 1 d . .
O22 O 0.4312(9) 0.5444(4) 0.2631(4) 0.0434(13) Uani 1 1 d . .
O23 O 0.4458(10) 0.7734(4) 0.1514(4) 0.0500(15) Uani 1 1 d . .
O24 O 0.4675(9) 0.7056(4) 0.2711(4) 0.0444(14) Uani 1 1 d . .
O52 O 0.2731(10) 0.1796(4) 0.0645(4) 0.0478(15) Uani 1 1 d . .
O53 O 0.4716(9) 0.2842(4) 0.1661(5) 0.0510(15) Uani 1 1 d . .
O54 O 0.1176(9) 0.2828(4) 0.1417(5) 0.0506(16) Uani 1 1 d . .
O55 O 0.3185(9) 0.3236(3) 0.0318(4) 0.0451(14) Uani 1 1 d . .
O62 O 0.0486(16) 0.5962(6) 0.6056(6) 0.089(3) Uani 1 1 d . .
H62 H 0.0833 0.6380 0.6414 0.134 Uiso 1 1 calc R U
O71 O 0.8478(10) 0.2857(5) 0.2582(5) 0.065(2) Uani 1 1 d . .
Cu1 Cu 0.24097(14) 0.06891(6) 0.10507(7) 0.0393(3) Uani 1 1 d . .
Cu2 Cu 0.28015(14) 0.43960(6) 0.02144(7) 0.0388(3) Uani 1 1 d . .
S51 S 0.2957(3) 0.26889(11) 0.10567(14) 0.0382(5) Uani 1 1 d . .

loop_
_atom_site_aniso_label
_atom_site_aniso_U_11
_atom_site_aniso_U_22
_atom_site_aniso_U_33
_atom_site_aniso_U_23
_atom_site_aniso_U_13
_atom_site_aniso_U_12
C1 0.032(4) 0.032(4) 0.058(5) 0.005(3) 0.010(3) 0.002(3)
C2 0.042(4) 0.044(4) 0.043(5) 0.008(4) 0.008(3) 0.002(3)
C3 0.042(4) 0.045(5) 0.051(5) 0.002(4) 0.009(4) 0.000(4)
C4 0.038(4) 0.034(4) 0.062(6) -0.008(4) 0.013(4) 0.002(3)
C5 0.035(4) 0.031(4) 0.056(5) 0.000(3) 0.009(3) 0.002(3)
C6 0.038(4) 0.031(4) 0.054(5) 0.000(3) 0.010(3) 0.003(3)
C7 0.030(3) 0.024(3) 0.062(6) 0.001(3) 0.016(3) 0.002(3)
C8 0.033(4) 0.032(4) 0.057(5) 0.001(3) 0.011(3) 0.004(3)
C9 0.033(4) 0.035(4) 0.053(5) 0.005(3) 0.008(3) 0.003(3)
C10 0.064(6) 0.029(4) 0.056(6) -0.003(4) 0.014(4) 0.010(4)
C11 0.058(5) 0.040(5) 0.065(7) -0.003(4) 0.014(5) -0.002(4)
C12 0.033(4) 0.036(4) 0.059(6) -0.001(4) 0.008(4) 0.004(3)
C13 0.037(4) 0.050(5) 0.060(6) 0.005(4) 0.014(4) 0.000(4)
C14 0.054(5) 0.059(6) 0.058(6) 0.001(5) 0.017(4) 0.008(4)
C21 0.034(4) 0.032(4) 0.058(6) 0.004(4) 0.011(3) -0.001(3)
C22 0.039(4) 0.035(4) 0.065(6) -0.005(4) 0.012(4) -0.004(3)
C23 0.049(5) 0.045(5) 0.044(5) 0.002(4) 0.009(4) -0.001(4)
C24 0.037(4) 0.038(4) 0.057(6) 0.006(4) 0.012(4) 0.001(3)
C25 0.029(3) 0.031(4) 0.053(5) 0.003(3) 0.010(3) -0.001(3)
C26 0.037(4) 0.034(4) 0.062(6) -0.002(4) 0.009(4) -0.003(3)
C27 0.033(4) 0.033(4) 0.058(6) 0.002(4) 0.016(3) -0.002(3)
C28 0.037(4) 0.036(4) 0.053(5) -0.002(4) 0.006(3) 0.005(3)
C29 0.035(4) 0.028(4) 0.056(5) 0.009(3) 0.016(3) 0.006(3)
C30 0.052(5) 0.041(5) 0.058(6) 0.006(4) 0.009(4) 0.004(4)
C31 0.079(7) 0.050(5) 0.062(7) -0.003(5) -0.002(5) 0.018(5)
C32 0.034(4) 0.040(4) 0.065(6) -0.005(4) 0.010(4) 0.010(3)
C33 0.056(5) 0.029(4) 0.055(6) -0.006(3) 0.016(4) 0.004(3)
C34 0.108(9) 0.045(5) 0.057(7) 0.001(5) 0.020(6) -0.014(6)
C61 0.084(8) 0.066(7) 0.074(9) -0.004(6) 0.016(6) 0.019(6)
N1 0.034(3) 0.030(3) 0.057(5) 0.001(3) 0.005(3) 0.003(3)
N2 0.032(3) 0.036(3) 0.062(5) -0.007(3) 0.011(3) 0.005(3)
N21 0.038(3) 0.025(3) 0.055(4) 0.003(3) 0.015(3) 0.002(2)
N22 0.039(3) 0.026(3) 0.056(5) 0.005(3) 0.012(3) 0.000(3)
O1 0.046(3) 0.034(3) 0.054(4) -0.004(3) 0.007(3) 0.002(2)
O2 0.053(3) 0.034(3) 0.053(4) -0.003(3) 0.016(3) 0.002(2)
O3 0.060(4) 0.038(3) 0.052(4) 0.002(3) 0.015(3) -0.006(3)
O4 0.044(3) 0.037(3) 0.051(4) 0.006(3) 0.009(3) 0.001(2)
O21 0.043(3) 0.028(3) 0.057(4) -0.005(2) 0.016(3) 0.001(2)
O22 0.049(3) 0.031(3) 0.051(4) 0.006(2) 0.011(3) 0.003(2)
O23 0.056(4) 0.034(3) 0.060(4) 0.006(3) 0.010(3) 0.003(3)
O24 0.049(3) 0.029(3) 0.054(4) -0.002(2) 0.010(3) -0.002(2)
O52 0.057(4) 0.028(3) 0.057(4) 0.002(3) 0.009(3) 0.000(2)
O53 0.041(3) 0.047(3) 0.063(4) 0.010(3) 0.001(3) 0.001(3)
O54 0.040(3) 0.042(3) 0.075(5) 0.009(3) 0.027(3) 0.009(2)
O55 0.057(4) 0.026(3) 0.056(4) 0.007(2) 0.019(3) 0.007(2)
O62 0.118(7) 0.076(6) 0.070(6) 0.009(5) 0.012(5) -0.005(5)
O71 0.050(4) 0.084(5) 0.062(5) 0.003(4) 0.010(3) 0.014(4)
Cu1 0.0372(5) 0.0268(5) 0.0542(7) 0.0026(4) 0.0109(4) 0.0014(4)
Cu2 0.0364(5) 0.0266(5) 0.0541(7) 0.0019(4) 0.0123(4) 0.0013(4)
S51 0.0357(9) 0.0246(9) 0.0547(13) 0.0014(8) 0.0130(8) 0.0008(7)

loop_
_atom_type_symbol
_atom_type_description
_atom_type_scat_dispersion_real
_atom_type_scat_dispersion_imag
_atom_type_scat_source
C C 0.0033 0.0016 'International Tables Vol C Tables 4.2.6.8 and 6.1.1.4'
H H 0.0000 0.0000 'International Tables Vol C Tables 4.2.6.8 and 6.1.1.4'
N N 0.0061 0.0033 'International Tables Vol C Tables 4.2.6.8 and 6.1.1.4'
O O 0.0106 0.0060 'International Tables Vol C Tables 4.2.6.8 and 6.1.1.4'
Cu Cu 0.3201 1.2651 'International Tables Vol C Tables 4.2.6.8 and 6.1.1.4'
S S 0.1246 0.1234 'International Tables Vol C Tables 4.2.6.8 and 6.1.1.4'

loop_
_geom_angle_atom_site_label_1
_geom_angle_atom_site_label_2
_geom_angle_atom_site_label_3
_geom_angle
N1 C1 C2 121.1(7)
N1 C1 H1 119.4
C2 C1 H1 119.4
C3 C2 C1 119.2(8)
C3 C2 H2 120.4
C1 C2 H2 120.4
C4 C3 C2 120.7(9)
C4 C3 H3 119.6
C2 C3 H3 119.6
C3 C4 C5 118.6(8)
C3 C4 H4 120.7
C5 C4 H4 120.7
N1 C5 C4 120.7(8)
N1 C5 C6 116.2(8)
C4 C5 C6 123.1(7)
N2 C6 C5 109.9(7)
N2 C6 H6A 109.7
C5 C6 H6A 109.7
N2 C6 H6B 109.7
C5 C6 H6B 109.7
H6A C6 H6B 108.2
N2 C7 C8 126.8(7)
N2 C7 H7 116.6
C8 C7 H7 116.6
C7 C8 C9 119.0(8)
C7 C8 C12 114.0(7)
C9 C8 C12 127.1(8)
O1 C9 O2 118.2(7)
O1 C9 C8 125.6(8)
O2 C9 C8 116.2(8)
O2 C10 C11 110.4(7)
O2 C10 H10A 109.6
C11 C10 H10A 109.6
O2 C10 H10B 109.6
C11 C10 H10B 109.6
H10A C10 H10B 108.1
C10 C11 H11A 109.5
C10 C11 H11B 109.5
H11A C11 H11B 109.5
C10 C11 H11C 109.5
H11A C11 H11C 109.5
H11B C11 H11C 109.5
O3 C12 O4 121.8(9)
O3 C12 C8 123.3(9)
O4 C12 C8 114.8(7)
O4 C13 C14 107.2(8)
O4 C13 H13A 110.3
C14 C13 H13A 110.3
O4 C13 H13B 110.3
C14 C13 H13B 110.3
H13A C13 H13B 108.5
C13 C14 H14A 109.5
C13 C14 H14B 109.5
H14A C14 H14B 109.5
C13 C14 H14C 109.5
H14A C14 H14C 109.5
H14B C14 H14C 109.5
N21 C21 C22 120.2(8)
N21 C21 H21 119.9
C22 C21 H21 119.9
C21 C22 C23 119.6(8)
C21 C22 H22 120.2
C23 C22 H22 120.2
C24 C23 C22 119.0(9)
C24 C23 H23 120.5
C22 C23 H23 120.5
C25 C24 C23 118.8(8)
C25 C24 H24 120.6
C23 C24 H24 120.6
N21 C25 C24 121.4(8)
N21 C25 C26 116.4(8)
C24 C25 C26 122.1(8)
N22 C26 C25 109.6(7)
N22 C26 H26A 109.8
C25 C26 H26A 109.8
N22 C26 H26B 109.8
C25 C26 H26B 109.8
H26A C26 H26B 108.2
N22 C27 C28 126.8(8)
N22 C27 H27 116.6
C28 C27 H27 116.6
C27 C28 C29 120.1(8)
C27 C28 C32 115.8(8)
C29 C28 C32 124.1(9)
O21 C29 O22 118.2(7)
O21 C29 C28 124.0(8)
O22 C29 C28 117.8(7)
O22 C30 C31 105.2(8)
O22 C30 H30A 110.7
C31 C30 H30A 110.7
O22 C30 H30B 110.7
C31 C30 H30B 110.7
H30A C30 H30B 108.8
C30 C31 H31A 109.5
C30 C31 H31B 109.5
H31A C31 H31B 109.5
C30 C31 H31C 109.5
H31A C31 H31C 109.5
H31B C31 H31C 109.5
O23 C32 O24 122.6(8)
O23 C32 C28 122.1(9)
O24 C32 C28 115.3(8)
O24 C33 C34 107.5(8)
O24 C33 H33A 110.2
C34 C33 H33A 110.2
O24 C33 H33B 110.2
C34 C33 H33B 110.2
H33A C33 H33B 108.5
C33 C34 H34A 109.5
C33 C34 H34B 109.5
H34A C34 H34B 109.5
C33 C34 H34C 109.5
H34A C34 H34C 109.5
H34B C34 H34C 109.5
O62 C61 H61A 109.5
O62 C61 H61B 109.5
H61A C61 H61B 109.5
O62 C61 H61C 109.5
H61A C61 H61C 109.5
H61B C61 H61C 109.5
C5 N1 C1 119.6(8)
C5 N1 Cu1 113.9(6)
C1 N1 Cu1 126.4(6)
C7 N2 C6 116.6(7)
C7 N2 Cu1 127.1(6)
C6 N2 Cu1 116.0(6)
C25 N21 C21 121.0(8)
C25 N21 Cu2 114.6(6)
C21 N21 Cu2 124.4(6)
C27 N22 C26 117.5(7)
C27 N22 Cu2 127.2(7)
C26 N22 Cu2 115.2(5)
C9 O1 Cu1 130.3(6)
C9 O2 C10 117.1(7)
C12 O4 C13 115.2(7)
C29 O21 Cu2 130.9(6)
C29 O22 C30 116.6(7)
C32 O24 C33 115.6(7)
S51 O52 Cu1 134.3(5)
S51 O55 Cu2 129.9(4)
C61 O62 H62 109.5
N2 Cu1 O52 169.9(3)
N2 Cu1 O1 91.2(3)
O52 Cu1 O1 95.8(3)
N2 Cu1 N1 83.8(3)
O52 Cu1 N1 89.9(3)
O1 Cu1 N1 172.3(3)
O21 Cu2 N22 90.6(3)
O21 Cu2 O55 93.2(3)
N22 Cu2 O55 172.8(3)
O21 Cu2 N21 172.5(2)
N22 Cu2 N21 84.1(3)
O55 Cu2 N21 92.7(3)
O53 S51 O54 112.8(4)
O53 S51 O52 109.8(4)
O54 S51 O52 110.5(4)
O53 S51 O55 111.0(4)
O54 S51 O55 109.5(4)
O52 S51 O55 102.9(4)

loop_
_geom_bond_atom_site_label_1
_geom_bond_atom_site_label_2
_geom_bond_distance
C1 N1 1.357(11)
C1 C2 1.376(13)
C1 H1 0.9500
C2 C3 1.371(12)
C2 H2 0.9500
C3 C4 1.363(13)
C3 H3 0.9500
C4 C5 1.404(13)
C4 H4 0.9500
C5 N1 1.349(10)
C5 C6 1.501(12)
C6 N2 1.462(11)
C6 H6A 0.9900
C6 H6B 0.9900
C7 N2 1.311(12)
C7 C8 1.430(12)
C7 H7 0.9500
C8 C9 1.437(11)
C8 C12 1.469(13)
C9 O1 1.246(11)
C9 O2 1.321(11)
C10 O2 1.470(10)
C10 C11 1.489(13)
C10 H10A 0.9900
C10 H10B 0.9900
C11 H11A 0.9800
C11 H11B 0.9800
C11 H11C 0.9800
C12 O3 1.211(10)
C12 O4 1.348(11)
C13 O4 1.448(11)
C13 C14 1.515(14)
C13 H13A 0.9900
C13 H13B 0.9900
C14 H14A 0.9800
C14 H14B 0.9800
C14 H14C 0.9800
C21 N21 1.359(10)
C21 C22 1.373(14)
C21 H21 0.9500
C22 C23 1.402(13)
C22 H22 0.9500
C23 C24 1.401(13)
C23 H23 0.9500
C24 C25 1.372(13)
C24 H24 0.9500
C25 N21 1.344(10)
C25 C26 1.499(12)
C26 N22 1.483(12)
C26 H26A 0.9900
C26 H26B 0.9900
C27 N22 1.312(11)
C27 C28 1.380(13)
C27 H27 0.9500
C28 C29 1.453(11)
C28 C32 1.476(12)
C29 O21 1.258(10)
C29 O22 1.330(11)
C30 O22 1.462(10)
C30 C31 1.524(15)
C30 H30A 0.9900
C30 H30B 0.9900
C31 H31A 0.9800
C31 H31B 0.9800
C31 H31C 0.9800
C32 O23 1.244(11)
C32 O24 1.323(12)
C33 O24 1.445(10)
C33 C34 1.468(15)
C33 H33A 0.9900
C33 H33B 0.9900
C34 H34A 0.9800
C34 H34B 0.9800
C34 H34C 0.9800
C61 O62 1.370(16)
C61 H61A 0.9800
C61 H61B 0.9800
C61 H61C 0.9800
N1 Cu1 1.993(8)
N2 Cu1 1.898(7)
N21 Cu2 1.978(8)
N22 Cu2 1.907(6)
O1 Cu1 1.913(7)
O21 Cu2 1.898(7)
O52 S51 1.509(6)
O52 Cu1 1.905(6)
O53 S51 1.430(7)
O54 S51 1.434(6)
O55 S51 1.517(6)
O55 Cu2 1.911(5)
O62 H62 0.8400

loop_
_geom_torsion_atom_site_label_1
_geom_torsion_atom_site_label_2
_geom_torsion_atom_site_label_3
_geom_torsion_atom_site_label_4
_geom_torsion
N1 C1 C2 C3 1.4(12)
C1 C2 C3 C4 -0.6(12)
C2 C3 C4 C5 -0.5(12)
C3 C4 C5 N1 0.8(12)
C3 C4 C5 C6 -178.8(7)
N1 C5 C6 N2 -0.8(9)
C4 C5 C6 N2 178.9(7)
N2 C7 C8 C9 -0.8(12)
N2 C7 C8 C12 178.9(7)
C7 C8 C9 O1 -1.9(12)
C12 C8 C9 O1 178.5(7)
C7 C8 C9 O2 175.8(7)
C12 C8 C9 O2 -3.9(11)
C7 C8 C12 O3 -17.2(11)
C9 C8 C12 O3 162.4(8)
C7 C8 C12 O4 160.7(6)
C9 C8 C12 O4 -19.6(11)
N21 C21 C22 C23 -0.5(12)
C21 C22 C23 C24 0.5(13)
C22 C23 C24 C25 -0.3(12)
C23 C24 C25 N21 0.3(12)
C23 C24 C25 C26 178.0(8)
N21 C25 C26 N22 -3.2(10)
C24 C25 C26 N22 179.1(7)
N22 C27 C28 C29 -0.5(13)
N22 C27 C28 C32 177.4(8)
C27 C28 C29 O21 5.1(12)
C32 C28 C29 O21 -172.7(7)
C27 C28 C29 O22 -175.8(7)
C32 C28 C29 O22 6.4(12)
C27 C28 C32 O23 -7.0(12)
C29 C28 C32 O23 170.8(8)
C27 C28 C32 O24 172.8(7)
C29 C28 C32 O24 -9.3(12)
C4 C5 N1 C1 -0.1(11)
C6 C5 N1 C1 179.5(7)
C4 C5 N1 Cu1 179.0(6)
C6 C5 N1 Cu1 -1.4(8)
C2 C1 N1 C5 -1.0(11)
C2 C1 N1 Cu1 -180.0(6)
C8 C7 N2 C6 177.6(7)
C8 C7 N2 Cu1 3.0(11)
C5 C6 N2 C7 -172.5(6)
C5 C6 N2 Cu1 2.7(8)
C24 C25 N21 C21 -0.4(11)
C26 C25 N21 C21 -178.2(7)
C24 C25 N21 Cu2 178.6(6)
C26 C25 N21 Cu2 0.8(9)
C22 C21 N21 C25 0.5(12)
C22 C21 N21 Cu2 -178.4(6)
C28 C27 N22 C26 178.0(7)
C28 C27 N22 Cu2 -5.4(12)
C25 C26 N22 C27 -178.8(7)
C25 C26 N22 Cu2 4.2(8)
O2 C9 O1 Cu1 -175.4(5)
C8 C9 O1 Cu1 2.2(12)
O1 C9 O2 C10 -2.9(11)
C8 C9 O2 C10 179.3(7)
C11 C10 O2 C9 -81.0(10)
O3 C12 O4 C13 -2.1(11)
C8 C12 O4 C13 179.9(6)
C14 C13 O4 C12 170.9(7)
O22 C29 O21 Cu2 177.5(5)
C28 C29 O21 Cu2 -3.4(12)
O21 C29 O22 C30 -2.4(10)
C28 C29 O22 C30 178.5(7)
C31 C30 O22 C29 -176.0(7)
O23 C32 O24 C33 -3.9(11)
C28 C32 O24 C33 176.3(7)
C34 C33 O24 C32 -178.4(8)
C7 N2 Cu1 O52 -136.2(15)
C6 N2 Cu1 O52 49.1(18)
C7 N2 Cu1 O1 -2.2(7)
C6 N2 Cu1 O1 -176.9(5)
C7 N2 Cu1 N1 171.9(7)
C6 N2 Cu1 N1 -2.8(5)
C29 O21 Cu2 N22 -1.2(7)
C29 O21 Cu2 O55 172.6(7)
Cu1 O52 S51 O53 60.6(6)
Cu1 O52 S51 O54 -64.4(6)
Cu1 O52 S51 O55 178.8(5)
Cu2 O55 S51 O53 -82.2(6)
Cu2 O55 S51 O54 42.9(6)
Cu2 O55 S51 O52 160.4(5)
